data_9008041
loop_
_publ_author_name
'Gruner, J. W.'

_publ_section_title
;
 The crystal structures of talc and pyrophyllite
;
_journal_name_full 'Zeitschrift fur Kristallographie'
_journal_page_first 412
_journal_page_last 419
_journal_volume 88
_journal_year 1934
_chemical_compound_source 'Tres Cerritos, Mariposa County, California, USA'
_chemical_formula_sum 'Al H O6 Si2'
_chemical_name_mineral Pyrophyllite
_space_group_IT_number 15
_symmetry_space_group_name_Hall '-C 2yc'
_symmetry_space_group_name_H-M 'C 1 2/c 1'
_cell_angle_alpha 90
_cell_angle_beta 99.92
_cell_angle_gamma 90
_cell_formula_units_Z 8
_cell_length_a 5.14
_cell_length_b 8.90
_cell_length_c 18.55
_cell_volume 835.901
_database_code_amcsd 0010542
_exptl_crystal_density_diffrn 2.863
_cod_original_formula_sum 'Al Si2 O6 H'
_cod_database_code 9008041

loop_
_space_group_symop_operation_xyz
x,y,z
1/2+x,1/2+y,z
x,-y,1/2+z
1/2+x,1/2-y,1/2+z
-x,y,1/2-z
1/2-x,1/2+y,1/2-z
-x,-y,-z
1/2-x,1/2-y,-z

loop_
_atom_site_label
_atom_site_fract_x
_atom_site_fract_y
_atom_site_fract_z
_atom_site_type_symbol
_atom_site_attached_hydrogens
Al 0.00000 0.33300 0.00000 Al 0
Si1 -0.23900 0.00000 0.14300 Si 0
Si2 0.26100 0.16700 0.14300 Si 0
O1 0.20300 0.50000 0.05800 O 0
O2 0.20300 0.16700 0.05800 O 0
O-H1 0.20300 -0.16700 0.05800 O 1
O3 0.02500 0.08300 0.17600 O 0
O4 -0.47500 0.08300 0.17600 O 0
O5 0.27500 0.33300 0.17600 O 0

loop_
_cod_changelog_entry_id
_cod_changelog_entry_author
_cod_changelog_entry_date
_cod_changelog_entry_text
1
;cod-tools version 3.8.0
Id: cif_guess_AMCSD_atom_types 9574 2023-05-10 09:00:05Z saulius
;
2023-05-10T18:51:08+03:00
;Derived atom types and hydrogen counts
from atom names that follow the AMCSD naming convention
(Wat == water, O-H == hydroxyl).
;

loop_
_cod_related_entry_id
_cod_related_entry_database
_cod_related_entry_code
1 AMCSD 0010542
